data_4022895
loop_
_publ_author_name
'Alexander Oehlke'
'Alexander A. Auer'
'Ina Jahre'
'Bernhard Walfort'
'Tobias R\"uffer'
'Petra Zoufal\'a'
'Heinrich Lang'
'Stefan Spange'

_publ_section_title
;
 Nitro-Substituted Stilbeneboronate Pinacol Esters and Their
 Fluoro-Adducts. Fluoride Ion Induced Polarity Enhancement of
 Arylboronate Esters
;
_journal_name_full 'Journal of Organic Chemistry'
_journal_page_first 4328
_journal_page_last 4339
_journal_paper_doi 10.1021/jo070084v
_journal_volume 72
_journal_year 2007
_chemical_formula_sum 'C20 H22 B N O4'
_chemical_formula_weight 351.20
_chemical_name_systematic
;
 ?
;
_space_group_IT_number 14
_symmetry_cell_setting monoclinic
_symmetry_space_group_name_Hall '-P 2ybc'
_symmetry_space_group_name_H-M 'P 1 21/c 1'
_atom_sites_solution_hydrogens geom
_atom_sites_solution_primary direct
_atom_sites_solution_secondary difmap
_audit_creation_method SHELXL-97
_cell_angle_alpha 90.00
_cell_angle_beta 108.408(11)
_cell_angle_gamma 90.00
_cell_formula_units_Z 4
_cell_length_a 13.162(7)
_cell_length_b 8.015(4)
_cell_length_c 18.976(7)
_cell_measurement_reflns_used 2932
_cell_measurement_temperature 298(2)
_cell_measurement_theta_max 26.18
_cell_measurement_theta_min 2.72
_cell_volume 1899.3(15)
_computing_cell_refinement Saint
_computing_data_collection Smart
_computing_data_reduction Saint
_computing_molecular_graphics XP
_computing_publication_material Shelxtl
_computing_structure_refinement 'SHELXL-97 (Sheldrick, 1997)'
_computing_structure_solution 'SHELXS-97 (Sheldrick, 1990)'
_diffrn_ambient_temperature 298(2)
_diffrn_measured_fraction_theta_full 0.983
_diffrn_measured_fraction_theta_max 0.983
_diffrn_measurement_device_type 'Bruker Smart CCD 1k'
_diffrn_measurement_method 'omega scans'
_diffrn_radiation_monochromator graphite
_diffrn_radiation_source 'fine-focus sealed tube'
_diffrn_radiation_type MoK\a
_diffrn_radiation_wavelength 0.71073
_diffrn_reflns_av_R_equivalents 0.0371
_diffrn_reflns_av_sigmaI/netI 0.0234
_diffrn_reflns_limit_h_max 15
_diffrn_reflns_limit_h_min -16
_diffrn_reflns_limit_k_max 10
_diffrn_reflns_limit_k_min 0
_diffrn_reflns_limit_l_max 23
_diffrn_reflns_limit_l_min 0
_diffrn_reflns_number 4222
_diffrn_reflns_theta_full 26.64
_diffrn_reflns_theta_max 26.64
_diffrn_reflns_theta_min 1.63
_exptl_absorpt_coefficient_mu 0.084
_exptl_absorpt_correction_T_max 0.99999
_exptl_absorpt_correction_T_min 0.90271
_exptl_absorpt_correction_type multi-scan
_exptl_absorpt_process_details sadabs
_exptl_crystal_colour yellow
_exptl_crystal_density_diffrn 1.228
_exptl_crystal_density_method 'not measured'
_exptl_crystal_description block
_exptl_crystal_F_000 744
_exptl_crystal_size_max 0.4
_exptl_crystal_size_mid 0.3
_exptl_crystal_size_min 0.3
_refine_diff_density_max 0.200
_refine_diff_density_min -0.157
_refine_diff_density_rms 0.030
_refine_ls_extinction_method none
_refine_ls_goodness_of_fit_ref 1.034
_refine_ls_hydrogen_treatment mixed
_refine_ls_matrix_type full
_refine_ls_number_parameters 258
_refine_ls_number_reflns 3924
_refine_ls_number_restraints 14
_refine_ls_restrained_S_all 1.034
_refine_ls_R_factor_all 0.0710
_refine_ls_R_factor_gt 0.0423
_refine_ls_shift/su_max 0.003
_refine_ls_shift/su_mean 0.000
_refine_ls_structure_factor_coef Fsqd
_refine_ls_weighting_details 'calc w=1/[\s^2^(Fo^2^)+(0.0514P)^2^+0.4427P] where P=(Fo^2^+2Fc^2^)/3'
_refine_ls_weighting_scheme calc
_refine_ls_wR_factor_gt 0.1048
_refine_ls_wR_factor_ref 0.1267
_reflns_number_gt 2678
_reflns_number_total 3924
_reflns_threshold_expression >2sigma(I)
_cod_data_source_file jo070084vsi20070115_115407.cif
_cod_data_source_block spa8xpr
_cod_original_sg_symbol_H-M 'P 21/c'
_cod_database_code 4022895

loop_
_symmetry_equiv_pos_as_xyz
'x, y, z'
'-x, y+1/2, -z+1/2'
'-x, -y, -z'
'x, -y-1/2, z-1/2'

loop_
_atom_site_label
_atom_site_type_symbol
_atom_site_fract_x
_atom_site_fract_y
_atom_site_fract_z
_atom_site_U_iso_or_equiv
_atom_site_adp_type
_atom_site_occupancy
_atom_site_symmetry_multiplicity
_atom_site_calc_flag
_atom_site_refinement_flags
_atom_site_disorder_assembly
_atom_site_disorder_group
N1 N 0.28530(15) 0.7176(2) 0.32577(9) 0.0718(5) Uani 1 1 d D . .
O4 O 0.2118(18) 0.612(3) 0.3069(7) 0.092(4) Uani 0.45(5) 1 d PDU A 1
O3 O 0.3146(17) 0.813(4) 0.2850(12) 0.104(5) Uani 0.45(5) 1 d PDU A 1
O4' O 0.1897(9) 0.675(3) 0.3101(8) 0.102(3) Uani 0.55(5) 1 d PDU A 2
O3' O 0.3168(11) 0.782(3) 0.2788(8) 0.082(2) Uani 0.55(5) 1 d PDU A 2
C1 C 0.35416(14) 0.7114(2) 0.40389(9) 0.0538(4) Uani 1 1 d . A .
C2 C 0.31627(15) 0.6365(2) 0.45587(10) 0.0632(5) Uani 1 1 d . . .
H2 H 0.2489 0.5872 0.4420 0.076 Uiso 1 1 calc R A .
C3 C 0.38084(14) 0.6363(2) 0.52924(9) 0.0611(5) Uani 1 1 d . A .
H3 H 0.3565 0.5855 0.5650 0.073 Uiso 1 1 calc R . .
C4 C 0.48262(13) 0.7114(2) 0.55088(9) 0.0520(4) Uani 1 1 d . . .
C5 C 0.51709(15) 0.7832(3) 0.49595(10) 0.0652(5) Uani 1 1 d . A .
H5 H 0.5845 0.8324 0.5090 0.078 Uiso 1 1 calc R . .
C6 C 0.45401(15) 0.7835(2) 0.42249(10) 0.0644(5) Uani 1 1 d . . .
H6 H 0.4785 0.8314 0.3862 0.077 Uiso 1 1 calc R A .
C7 C 0.55176(14) 0.7224(2) 0.62876(10) 0.0584(4) Uani 1 1 d . A .
H7 H 0.6072 0.7997 0.6387 0.070 Uiso 1 1 calc R . .
C8 C 0.54444(14) 0.6359(2) 0.68590(9) 0.0567(4) Uani 1 1 d . . .
H8 H 0.4912 0.5549 0.6766 0.068 Uiso 1 1 calc R A .
C9 C 0.61386(13) 0.6567(2) 0.76376(9) 0.0500(4) Uani 1 1 d . A .
C10 C 0.62316(13) 0.5283(2) 0.81437(9) 0.0546(4) Uani 1 1 d . . .
H10 H 0.5842 0.4307 0.7992 0.065 Uiso 1 1 calc R A .
C11 C 0.68959(13) 0.5429(2) 0.88734(9) 0.0537(4) Uani 1 1 d . A .
H11 H 0.6945 0.4543 0.9199 0.064 Uiso 1 1 calc R . .
C12 C 0.74926(12) 0.6878(2) 0.91295(9) 0.0484(4) Uani 1 1 d . . .
C13 C 0.73800(13) 0.8177(2) 0.86194(9) 0.0546(4) Uani 1 1 d . A .
H13 H 0.7758 0.9163 0.8773 0.066 Uiso 1 1 calc R . .
C14 C 0.67188(14) 0.8034(2) 0.78901(9) 0.0568(4) Uani 1 1 d . . .
H14 H 0.6660 0.8923 0.7565 0.068 Uiso 1 1 calc R A .
B1 B 0.82962(15) 0.7000(3) 0.99355(10) 0.0506(4) Uani 1 1 d . A .
O1 O 0.88935(9) 0.83920(15) 1.02084(6) 0.0595(3) Uani 1 1 d . . .
O2 O 0.84997(10) 0.56958(16) 1.04211(6) 0.0624(3) Uani 1 1 d . . .
C15 C 0.92509(14) 0.6288(2) 1.11278(9) 0.0581(4) Uani 1 1 d . A .
C16 C 0.85763(18) 0.6681(3) 1.16315(12) 0.0831(6) Uani 1 1 d . . .
H16A H 0.8092 0.7577 1.1420 0.125 Uiso 1 1 calc R A .
H16B H 0.9038 0.7003 1.2114 0.125 Uiso 1 1 calc R . .
H16C H 0.8175 0.5709 1.1677 0.125 Uiso 1 1 calc R . .
C17 C 1.00383(18) 0.4886(3) 1.14566(11) 0.0801(6) Uani 1 1 d . . .
H17A H 0.9659 0.3948 1.1565 0.120 Uiso 1 1 calc R A .
H17B H 1.0561 0.5266 1.1906 0.120 Uiso 1 1 calc R . .
H17C H 1.0392 0.4559 1.1106 0.120 Uiso 1 1 calc R . .
C18 C 0.97492(13) 0.7873(2) 1.08858(9) 0.0542(4) Uani 1 1 d . A .
C19 C 0.99918(16) 0.9325(3) 1.14311(11) 0.0728(6) Uani 1 1 d . . .
H19A H 1.0226 1.0268 1.1211 0.109 Uiso 1 1 calc R A .
H19B H 1.0546 0.9007 1.1876 0.109 Uiso 1 1 calc R . .
H19C H 0.9357 0.9616 1.1550 0.109 Uiso 1 1 calc R . .
C20 C 1.07349(15) 0.7519(3) 1.06508(11) 0.0719(6) Uani 1 1 d . . .
H20A H 1.0593 0.6588 1.0315 0.108 Uiso 1 1 calc R A .
H20B H 1.1331 0.7261 1.1081 0.108 Uiso 1 1 calc R . .
H20C H 1.0901 0.8484 1.0408 0.108 Uiso 1 1 calc R . .

loop_
_atom_site_aniso_label
_atom_site_aniso_U_11
_atom_site_aniso_U_22
_atom_site_aniso_U_33
_atom_site_aniso_U_23
_atom_site_aniso_U_13
_atom_site_aniso_U_12
N1 0.0771(12) 0.0759(12) 0.0522(10) 0.0020(8) 0.0059(9) -0.0025(9)
O4 0.076(5) 0.124(8) 0.056(3) -0.001(4) -0.005(3) -0.032(5)
O3 0.154(8) 0.081(7) 0.060(6) 0.025(6) 0.012(4) -0.012(4)
O4' 0.081(4) 0.123(8) 0.076(3) 0.008(4) -0.011(3) -0.019(4)
O3' 0.104(5) 0.087(6) 0.050(3) 0.001(3) 0.019(2) -0.011(3)
C1 0.0585(10) 0.0518(9) 0.0460(9) -0.0012(7) 0.0092(7) -0.0002(8)
C2 0.0557(10) 0.0731(12) 0.0557(10) -0.0027(9) 0.0105(8) -0.0151(9)
C3 0.0629(11) 0.0699(12) 0.0500(10) 0.0030(8) 0.0173(8) -0.0081(9)
C4 0.0491(9) 0.0561(10) 0.0484(9) -0.0056(7) 0.0119(7) 0.0037(8)
C5 0.0544(10) 0.0818(13) 0.0580(11) -0.0041(9) 0.0158(8) -0.0124(9)
C6 0.0664(11) 0.0738(12) 0.0536(10) 0.0026(9) 0.0198(9) -0.0105(10)
C7 0.0512(9) 0.0680(11) 0.0545(10) -0.0074(9) 0.0144(8) -0.0026(8)
C8 0.0550(10) 0.0573(10) 0.0529(10) -0.0054(8) 0.0101(8) -0.0007(8)
C9 0.0457(8) 0.0557(9) 0.0469(9) -0.0063(7) 0.0120(7) 0.0034(7)
C10 0.0504(9) 0.0535(10) 0.0555(10) -0.0056(8) 0.0106(8) -0.0054(8)
C11 0.0512(9) 0.0557(10) 0.0519(9) 0.0025(8) 0.0128(7) -0.0011(8)
C12 0.0406(8) 0.0573(10) 0.0462(8) -0.0032(7) 0.0119(7) 0.0019(7)
C13 0.0530(9) 0.0555(10) 0.0522(9) -0.0063(8) 0.0119(8) -0.0072(8)
C14 0.0620(10) 0.0563(10) 0.0483(9) 0.0032(8) 0.0123(8) -0.0010(8)
B1 0.0448(10) 0.0574(11) 0.0484(10) -0.0049(9) 0.0131(8) 0.0008(8)
O1 0.0572(7) 0.0615(7) 0.0496(6) -0.0008(5) 0.0026(5) -0.0052(6)
O2 0.0641(7) 0.0627(8) 0.0489(7) 0.0004(6) 0.0015(5) -0.0076(6)
C15 0.0560(10) 0.0687(11) 0.0437(9) -0.0042(8) 0.0075(8) 0.0001(9)
C16 0.0836(14) 0.1052(17) 0.0679(13) 0.0007(12) 0.0342(11) -0.0045(13)
C17 0.0848(14) 0.0795(14) 0.0611(12) 0.0066(10) 0.0018(10) 0.0112(12)
C18 0.0488(9) 0.0652(11) 0.0423(8) -0.0075(8) 0.0052(7) 0.0010(8)
C19 0.0672(12) 0.0793(14) 0.0653(12) -0.0227(10) 0.0112(9) -0.0029(10)
C20 0.0582(11) 0.0882(14) 0.0700(12) -0.0158(11) 0.0215(9) -0.0025(10)

loop_
_atom_type_symbol
_atom_type_description
_atom_type_scat_dispersion_real
_atom_type_scat_dispersion_imag
_atom_type_scat_source
C C 0.0033 0.0016 'International Tables Vol C Tables 4.2.6.8 and 6.1.1.4'
H H 0.0000 0.0000 'International Tables Vol C Tables 4.2.6.8 and 6.1.1.4'
B B 0.0013 0.0007 'International Tables Vol C Tables 4.2.6.8 and 6.1.1.4'
N N 0.0061 0.0033 'International Tables Vol C Tables 4.2.6.8 and 6.1.1.4'
O O 0.0106 0.0060 'International Tables Vol C Tables 4.2.6.8 and 6.1.1.4'

loop_
_geom_angle_atom_site_label_1
_geom_angle_atom_site_label_2
_geom_angle_atom_site_label_3
_geom_angle
O3' N1 O3 13(2)
O3' N1 O4' 119.8(10)
O3 N1 O4' 120.9(12)
O3' N1 O4 119.4(11)
O3 N1 O4 127.5(15)
O4' N1 O4 27.5(7)
O3' N1 C1 120.7(8)
O3 N1 C1 115.9(11)
O4' N1 C1 118.9(7)
O4 N1 C1 116.1(8)
C6 C1 C2 122.17(16)
C6 C1 N1 118.57(16)
C2 C1 N1 119.26(16)
C1 C2 C3 118.39(17)
C2 C3 C4 121.28(16)
C5 C4 C3 117.76(16)
C5 C4 C7 118.97(16)
C3 C4 C7 123.24(16)
C6 C5 C4 121.68(17)
C1 C6 C5 118.70(17)
C8 C7 C4 127.76(17)
C7 C8 C9 125.46(17)
C10 C9 C14 117.81(15)
C10 C9 C8 119.94(15)
C14 C9 C8 122.24(15)
C9 C10 C11 121.21(16)
C10 C11 C12 121.52(16)
C13 C12 C11 116.91(15)
C13 C12 B1 121.47(15)
C11 C12 B1 121.53(15)
C14 C13 C12 121.68(16)
C13 C14 C9 120.85(16)
O2 B1 O1 113.74(15)
O2 B1 C12 122.77(16)
O1 B1 C12 123.43(16)
B1 O1 C18 106.78(13)
B1 O2 C15 107.52(14)
O2 C15 C17 108.06(15)
O2 C15 C16 106.29(15)
C17 C15 C16 110.52(17)
O2 C15 C18 102.58(13)
C17 C15 C18 115.20(16)
C16 C15 C18 113.36(17)
O1 C18 C19 108.36(15)
O1 C18 C20 106.45(14)
C19 C18 C20 109.01(15)
O1 C18 C15 102.08(13)
C19 C18 C15 116.03(15)
C20 C18 C15 114.13(16)

loop_
_geom_bond_atom_site_label_1
_geom_bond_atom_site_label_2
_geom_bond_distance
N1 O3' 1.210(8)
N1 O3 1.234(11)
N1 O4' 1.246(9)
N1 O4 1.250(10)
N1 C1 1.474(2)
C1 C6 1.376(3)
C1 C2 1.376(2)
C2 C3 1.383(2)
C3 C4 1.406(2)
C4 C5 1.386(3)
C4 C7 1.473(2)
C5 C6 1.379(3)
C7 C8 1.316(2)
C8 C9 1.481(2)
C9 C10 1.386(2)
C9 C14 1.402(2)
C10 C11 1.390(2)
C11 C12 1.400(2)
C12 C13 1.398(2)
C12 B1 1.564(2)
C13 C14 1.387(2)
B1 O2 1.363(2)
B1 O1 1.369(2)
O1 C18 1.4762(19)
O2 C15 1.471(2)
C15 C17 1.523(3)
C15 C16 1.529(3)
C15 C18 1.564(3)
C18 C19 1.523(2)
C18 C20 1.526(3)

loop_
_geom_torsion_atom_site_label_1
_geom_torsion_atom_site_label_2
_geom_torsion_atom_site_label_3
_geom_torsion_atom_site_label_4
_geom_torsion
O3' N1 C1 C6 1.5(12)
O3 N1 C1 C6 -12.7(16)
O4' N1 C1 C6 -169.8(16)
O4 N1 C1 C6 159.3(17)
O3' N1 C1 C2 -179.5(12)
O3 N1 C1 C2 166.3(16)
O4' N1 C1 C2 9.3(16)
O4 N1 C1 C2 -21.7(17)
C6 C1 C2 C3 0.9(3)
N1 C1 C2 C3 -178.11(17)
C1 C2 C3 C4 0.4(3)
C2 C3 C4 C5 -1.2(3)
C2 C3 C4 C7 176.57(17)
C3 C4 C5 C6 0.7(3)
C7 C4 C5 C6 -177.11(17)
C2 C1 C6 C5 -1.3(3)
N1 C1 C6 C5 177.69(17)
C4 C5 C6 C1 0.5(3)
C5 C4 C7 C8 -165.01(19)
C3 C4 C7 C8 17.3(3)
C4 C7 C8 C9 -177.51(16)
C7 C8 C9 C10 -158.97(18)
C7 C8 C9 C14 20.9(3)
C14 C9 C10 C11 -1.4(2)
C8 C9 C10 C11 178.51(15)
C9 C10 C11 C12 0.4(3)
C10 C11 C12 C13 0.7(2)
C10 C11 C12 B1 -175.98(15)
C11 C12 C13 C14 -0.8(2)
B1 C12 C13 C14 175.85(16)
C12 C13 C14 C9 -0.2(3)
C10 C9 C14 C13 1.3(2)
C8 C9 C14 C13 -178.63(16)
C13 C12 B1 O2 -173.46(16)
C11 C12 B1 O2 3.0(2)
C13 C12 B1 O1 3.6(2)
C11 C12 B1 O1 -179.90(16)
O2 B1 O1 C18 12.97(19)
C12 B1 O1 C18 -164.33(15)
O1 B1 O2 C15 5.2(2)
C12 B1 O2 C15 -177.48(15)
B1 O2 C15 C17 -141.84(17)
B1 O2 C15 C16 99.52(18)
B1 O2 C15 C18 -19.72(17)
B1 O1 C18 C19 -146.91(16)
B1 O1 C18 C20 95.98(16)
B1 O1 C18 C15 -23.96(16)
O2 C15 C18 O1 26.13(15)
C17 C15 C18 O1 143.26(15)
C16 C15 C18 O1 -88.04(16)
O2 C15 C18 C19 143.71(15)
C17 C15 C18 C19 -99.16(19)
C16 C15 C18 C19 29.5(2)
O2 C15 C18 C20 -88.27(16)
C17 C15 C18 C20 28.9(2)
C16 C15 C18 C20 157.55(16)
